data_7719506
loop_
_publ_author_name
'Li, Zhongshu'
'Borger, Jaap E.'
'Gianetti, Thomas L.'
'M&#xfc;ller, Fabian'
'Pribanic, Bruno'
'Coburger, Peter'
'Gr&#xfc;tzmacher, Hansj&#xf6;rg'

_publ_section_title
;
 Sodium phosphaethynolate as P-source for the synthesis of molecular
 rhodium phosphides: an exploratory study.
;
_journal_issue 45
_journal_name_full 'Dalton transactions (Cambridge, England : 2003)'
_journal_page_first 16718
_journal_page_last 16726
_journal_paper_doi 10.1039/d5dt02274f
_journal_volume 54
_journal_year 2025
_chemical_formula_moiety 'C92 H66 O2 P4 Rh2, 2(C6 H4 Cl2)'
_chemical_formula_sum 'C104 H74 Cl4 O2 P4 Rh2'
_chemical_formula_weight 1827.13
_space_group_crystal_system monoclinic
_space_group_IT_number 14
_space_group_name_Hall '-P 2yn'
_space_group_name_H-M_alt 'P 1 21/n 1'
_atom_sites_solution_hydrogens geom
_atom_sites_solution_primary direct
_audit_creation_date 2017-11-28
_audit_creation_method
;
Olex2 1.2
(compiled 2017.08.10 svn.r3458 for OlexSys, GUI svn.r5381)
;
_audit_update_record
;
2018-03-02 deposited with the CCDC.	2025-09-24 downloaded from the CCDC.
;
_cell_angle_alpha 90
_cell_angle_beta 101.944(15)
_cell_angle_gamma 90
_cell_formula_units_Z 2
_cell_length_a 11.1660(15)
_cell_length_b 19.595(2)
_cell_length_c 17.999(3)
_cell_measurement_reflns_used 8501
_cell_measurement_temperature 100
_cell_measurement_theta_max 27.8380
_cell_measurement_theta_min 2.3280
_cell_volume 3852.9(9)
_computing_cell_refinement 'CrysAlisPro 1.171.39.23a (Rigaku OD, 2015)'
_computing_data_collection 'CrysAlisPro 1.171.39.23a (Rigaku OD, 2015)'
_computing_data_reduction 'CrysAlisPro 1.171.39.23a (Rigaku OD, 2015)'
_computing_molecular_graphics 'Olex2 (Dolomanov et al., 2009)'
_computing_publication_material 'Olex2 (Dolomanov et al., 2009)'
_computing_structure_refinement 'ShelXL (Sheldrick, 2015)'
_computing_structure_solution 'ShelXS (Sheldrick, 2008)'
_diffrn_ambient_temperature 100
_diffrn_detector 'CCD plate'
_diffrn_measured_fraction_theta_full 0.999
_diffrn_measured_fraction_theta_max 0.963
_diffrn_measurement_details
;
List of Runs (angles in degrees, time in seconds):

  # Type    Start    End  Width  t~exp~   \w     \q     \k     \f   Frames
#--------------------------------------------------------------------------
  1  \f   -350.17   8.83   1.00   10.00   9.83  -0.10 -30.17    --   359
  2  \f   -350.17   9.83   1.00   20.00  20.65  -0.10 -30.17    --   360
  3  \f     -9.83 350.17   1.00   20.00  87.21  -0.10  30.17    --   360
  4  \f   -340.18  19.82   1.00   20.00  22.40  -0.10 -58.55    --   360
;
_diffrn_measurement_device 'abstract diffractometer'
_diffrn_measurement_device_type 'Saxi-CrysAlisPro-abstract goniometer imported SAXI images'
_diffrn_measurement_method '\f scans'
_diffrn_orient_matrix_type 'CrysAlisPro convention (1999,Acta A55,543-557)'
_diffrn_orient_matrix_UB_11 -0.0120156000
_diffrn_orient_matrix_UB_12 0.0005451000
_diffrn_orient_matrix_UB_13 -0.0402653000
_diffrn_orient_matrix_UB_21 0.0590504000
_diffrn_orient_matrix_UB_22 0.0138612000
_diffrn_orient_matrix_UB_23 0.0013160000
_diffrn_orient_matrix_UB_31 0.0242679000
_diffrn_orient_matrix_UB_32 -0.0334132000
_diffrn_orient_matrix_UB_33 -0.0006877000
_diffrn_radiation_monochromator graphite
_diffrn_radiation_probe x-ray
_diffrn_radiation_type MoK\a
_diffrn_radiation_wavelength 0.71073
_diffrn_reflns_av_R_equivalents 0.0288
_diffrn_reflns_av_unetI/netI 0.0627
_diffrn_reflns_Laue_measured_fraction_full 0.999
_diffrn_reflns_Laue_measured_fraction_max 0.963
_diffrn_reflns_limit_h_max 14
_diffrn_reflns_limit_h_min -14
_diffrn_reflns_limit_k_max 25
_diffrn_reflns_limit_k_min -25
_diffrn_reflns_limit_l_max 24
_diffrn_reflns_limit_l_min -23
_diffrn_reflns_number 29787
_diffrn_reflns_point_group_measured_fraction_full 0.999
_diffrn_reflns_point_group_measured_fraction_max 0.963
_diffrn_reflns_theta_full 25.242
_diffrn_reflns_theta_max 28.521
_diffrn_reflns_theta_min 1.980
_diffrn_source 'fine-focus sealed X-ray tube'
_diffrn_source_type 'Enhance (Mo) X-ray Source'
_exptl_absorpt_coefficient_mu 0.708
_exptl_absorpt_correction_T_max 1.00000
_exptl_absorpt_correction_T_min 0.47512
_exptl_absorpt_correction_type multi-scan
_exptl_absorpt_process_details
;
CrysAlisPro 1.171.39.23a (Rigaku Oxford Diffraction, 2015)
Empirical absorption correction using spherical harmonics,
 implemented in SCALE3 ABSPACK scaling algorithm.
;
_exptl_crystal_colour 'clear light orange'
_exptl_crystal_colour_lustre clear
_exptl_crystal_colour_modifier light
_exptl_crystal_colour_primary orange
_exptl_crystal_density_diffrn 1.575
_exptl_crystal_description plate
_exptl_crystal_F_000 1864
_exptl_crystal_size_max 0.3
_exptl_crystal_size_mid 0.16
_exptl_crystal_size_min 0.08
_refine_diff_density_max 2.282
_refine_diff_density_min -1.786
_refine_diff_density_rms 0.194
_refine_ls_extinction_method none
_refine_ls_goodness_of_fit_ref 1.087
_refine_ls_hydrogen_treatment constr
_refine_ls_matrix_type full
_refine_ls_number_parameters 523
_refine_ls_number_reflns 9428
_refine_ls_number_restraints 0
_refine_ls_restrained_S_all 1.087
_refine_ls_R_factor_all 0.1101
_refine_ls_R_factor_gt 0.0797
_refine_ls_shift/su_max 0.001
_refine_ls_shift/su_mean 0.000
_refine_ls_structure_factor_coef Fsqd
_refine_ls_weighting_details 'w=1/[\s^2^(Fo^2^)+(0.1521P)^2^+4.6946P] where P=(Fo^2^+2Fc^2^)/3'
_refine_ls_weighting_scheme calc
_refine_ls_wR_factor_gt 0.2127
_refine_ls_wR_factor_ref 0.2302
_reflns_Friedel_coverage 0.000
_reflns_number_gt 6938
_reflns_number_total 9428
_reflns_threshold_expression 'I > 2\s(I)'
_twin_special_details
;
Component 2 rotated by -179.9917\% 
 around [-0.00 1.00 0.00] (reciprocal) or [-0.01 1.00 0.01] (direct)
Component 3 rotated by 0.5475\% 
 around [0.23 0.07 -0.97] (reciprocal) or [0.30 0.05 -0.95] (direct)
;
_cod_data_source_file d5dt02274f2.cif
_cod_data_source_block mo_jb142_3_twin1_hklf4
_cod_depositor_comments 'Adding full bibliography for 7719506--7719510.cif.'
_cod_original_cell_volume 3853.0(10)
_cod_database_code 7719506
_shelx_shelxl_version_number 2014/7
_chemical_oxdiff_formula C50H50Rh1P2Cl2O1
_shelx_space_group_comment
;
The symmetry employed for this shelxl refinement is uniquely defined
by the following loop, which should always be used as a source of
symmetry information in preference to the above space-group names.
They are only intended as comments.
;
_olex2_refinement_description
;
1. Fixed Uiso
 At 1.2 times of:
  All C(H) groups
2.a Ternary CH refined with riding coordinates:
 C5(H5), C31(H31), C19(H19), C4(H4), C1(H1), C34(H34), C20(H20), C16(H16),
 C35(H35)
2.b Aromatic/amide H refined with riding coordinates:
 C8(H8), C42(H42), C13(H13), C12(H12), C11(H11), C30(H30), C45(H45), C9(H9),
 C14(H14), C44(H44), C23(H23), C43(H43), C10(H10), C27(H27), C24(H24), C40(H40),
  C39(H39), C29(H29), C28(H28), C25(H25), C26(H26), C15(H15), C41(H41),
 C38(H38), C49(H49), C52(H52), C50(H50), C51(H51)
;
_olex2_submission_special_instructions 'No special instructions were received'
_oxdiff_exptl_absorpt_empirical_details
;
Empirical correction (ABSPACK) includes:
- Absorption correction using spherical harmonics
- Frame scaling
;
_oxdiff_exptl_absorpt_empirical_full_max 2.088
_oxdiff_exptl_absorpt_empirical_full_min 0.489
_oxdiff_twin_integration_method simultaneous
_oxdiff_twin_items 3

loop_
_space_group_symop_operation_xyz
'x, y, z'
'-x+1/2, y+1/2, -z+1/2'
'-x, -y, -z'
'x-1/2, -y-1/2, z-1/2'

loop_
_atom_site_label
_atom_site_type_symbol
_atom_site_fract_x
_atom_site_fract_y
_atom_site_fract_z
_atom_site_U_iso_or_equiv
_atom_site_adp_type
_atom_site_occupancy
_atom_site_site_symmetry_order
_atom_site_calc_flag
_atom_site_refinement_flags_posn
_atom_site_refinement_flags_adp
_atom_site_refinement_flags_occupancy
_atom_site_disorder_assembly
_atom_site_disorder_group
Rh1 Rh 0.05310(3) 0.11119(2) 0.86763(2) 0.01614(15) Uani 1 1 d . . . . .
P2 P 0.12901(11) 0.15546(6) 0.77683(7) 0.0159(3) Uani 1 1 d . . . . .
P1 P -0.03063(13) 0.06597(7) 0.97158(8) 0.0234(3) Uani 1 1 d . . . . .
C13 C 0.2082(5) 0.3434(3) 0.8030(3) 0.0310(13) Uani 1 1 d . . . . .
C33 C -0.0692(4) 0.2488(3) 0.7389(3) 0.0199(10) Uani 1 1 d . . . . .
C42 C -0.2098(5) 0.2759(3) 0.8189(3) 0.0255(11) Uani 1 1 d . . . . .
C23 C 0.3161(4) 0.0657(3) 0.7787(3) 0.0200(10) Uani 1 1 d . . . . .
C5 C 0.1888(5) 0.1672(2) 0.9575(3) 0.0209(10) Uani 1 1 d . . . . .
O1 O 0.1739(3) 0.0436(2) 1.0907(2) 0.0304(9) Uani 1 1 d . . . . .
C11 C 0.5291(5) 0.1546(3) 1.0028(3) 0.0305(13) Uani 1 1 d . . . . .
C32 C 0.0102(4) 0.1996(2) 0.7057(3) 0.0183(10) Uani 1 1 d . . . . .
C8 C 0.1907(5) 0.2813(3) 0.8353(3) 0.0224(11) Uani 1 1 d . . . . .
C1 C 0.0854(5) 0.0214(3) 1.0444(3) 0.0250(11) Uani 1 1 d . . . . .
C7 C 0.1166(5) 0.2766(2) 0.8878(3) 0.0206(10) Uani 1 1 d . . . . .
C34 C -0.1356(4) 0.2286(2) 0.7928(3) 0.0188(10) Uani 1 1 d . . . . .
C12 C 0.4074(5) 0.1497(3) 1.0069(3) 0.0254(11) Uani 1 1 d . . . . .
C16 C 0.0583(5) 0.3356(3) 0.9049(3) 0.0259(12) Uani 1 1 d . . . . .
C24 C 0.0994(5) 0.0121(3) 0.6227(3) 0.0249(11) Uani 1 1 d . . . . .
C19 C 0.0731(4) -0.0099(2) 0.7503(3) 0.0170(9) Uani 1 1 d . . . . .
C39 C -0.0827(5) 0.3148(3) 0.7108(3) 0.0245(11) Uani 1 1 d . . . . .
C38 C -0.0756(4) 0.1469(3) 0.6625(3) 0.0237(11) Uani 1 1 d . . . . .
C4 C 0.3152(5) 0.1709(2) 0.9469(3) 0.0216(10) Uani 1 1 d . . . . .
C14 C 0.1509(5) 0.4014(3) 0.8204(4) 0.0332(14) Uani 1 1 d . . . . .
C21 C 0.1997(5) 0.0287(3) 0.8772(3) 0.0213(10) Uani 1 1 d . . . . .
C10 C 0.5616(5) 0.1787(3) 0.9383(3) 0.0277(12) Uani 1 1 d . . . . .
C37 C -0.1331(4) 0.0983(3) 0.7001(3) 0.0241(11) Uani 1 1 d . . . . .
C40 C -0.1602(5) 0.3614(3) 0.7354(3) 0.0271(12) Uani 1 1 d . . . . .
C6 C 0.0959(5) 0.2149(2) 0.9293(3) 0.0203(10) Uani 1 1 d . . . . .
C28 C 0.4274(5) 0.0699(3) 0.7545(3) 0.0229(11) Uani 1 1 d . . . . .
C41 C -0.2224(5) 0.3421(3) 0.7898(3) 0.0286(12) Uani 1 1 d . . . . .
C2 C 0.2515(4) 0.2187(3) 0.8124(3) 0.0205(10) Uani 1 1 d . . . . .
C22 C 0.3114(4) 0.0381(2) 0.8480(3) 0.0200(10) Uani 1 1 d . . . . .
C15 C 0.0744(6) 0.3980(3) 0.8711(3) 0.0320(14) Uani 1 1 d . . . . .
C27 C 0.0078(5) -0.0678(3) 0.7234(3) 0.0255(11) Uani 1 1 d . . . . .
C29 C 0.5333(5) 0.0449(3) 0.8002(3) 0.0290(12) Uani 1 1 d . . . . .
C3 C 0.3466(5) 0.1939(2) 0.8802(3) 0.0218(10) Uani 1 1 d . . . . .
C45 C -0.2272(5) 0.0512(4) 0.5793(4) 0.0466(19) Uani 1 1 d . . . . .
C44 C -0.1785(5) 0.1014(4) 0.5425(4) 0.0421(17) Uani 1 1 d . . . . .
C25 C 0.0321(5) -0.0462(3) 0.5967(3) 0.0295(12) Uani 1 1 d . . . . .
C18 C 0.1202(4) 0.0303(3) 0.6990(3) 0.0178(10) Uani 1 1 d . . . . .
C26 C -0.0120(5) -0.0866(3) 0.6466(3) 0.0271(12) Uani 1 1 d . . . . .
C36 C -0.1263(5) 0.0998(3) 0.7826(3) 0.0253(11) Uani 1 1 d . . . . .
C30 C 0.5308(5) 0.0167(3) 0.8693(3) 0.0290(12) Uani 1 1 d . . . . .
C20 C 0.0891(5) 0.0042(3) 0.8316(3) 0.0226(11) Uani 1 1 d . . . . .
C31 C 0.4230(5) 0.0143(3) 0.8933(3) 0.0265(12) Uani 1 1 d . . . . .
C17 C 0.2003(4) 0.0910(3) 0.7256(3) 0.0190(10) Uani 1 1 d . . . . .
C9 C 0.4706(5) 0.1986(3) 0.8774(3) 0.0263(11) Uani 1 1 d . . . . .
C46 C -0.2068(5) 0.0492(3) 0.6567(4) 0.0318(13) Uani 1 1 d . . . . .
C35 C -0.1314(5) 0.1596(3) 0.8243(3) 0.0243(11) Uani 1 1 d . . . . .
Cl1 Cl 0.43131(18) 0.07610(8) 0.55287(10) 0.0449(4) Uani 1 1 d . . . . .
Cl2 Cl 0.20754(15) 0.17574(12) 0.52640(12) 0.0619(6) Uani 1 1 d . . . . .
C43 C -0.1024(5) 0.1488(4) 0.5829(3) 0.0337(14) Uani 1 1 d . . . . .
C47 C 0.4515(5) 0.1605(3) 0.5790(3) 0.0250(11) Uani 1 1 d . . . . .
C52 C 0.3543(6) 0.2046(3) 0.5663(3) 0.0352(14) Uani 1 1 d . . . . .
C48 C 0.5667(6) 0.1839(3) 0.6108(3) 0.0319(13) Uani 1 1 d . . . . .
C51 C 0.3719(7) 0.2733(3) 0.5839(4) 0.0456(17) Uani 1 1 d . . . . .
C49 C 0.5845(6) 0.2510(3) 0.6290(4) 0.0394(15) Uani 1 1 d . . . . .
C50 C 0.4873(8) 0.2961(3) 0.6146(4) 0.0490(19) Uani 1 1 d . . . . .

loop_
_atom_site_aniso_label
_atom_site_aniso_U_11
_atom_site_aniso_U_22
_atom_site_aniso_U_33
_atom_site_aniso_U_23
_atom_site_aniso_U_13
_atom_site_aniso_U_12
Rh1 0.0181(2) 0.0208(2) 0.0109(2) -0.00060(13) 0.00597(15) -0.00334(14)
P2 0.0142(6) 0.0237(6) 0.0093(6) 0.0020(4) 0.0017(4) -0.0018(5)
P1 0.0277(7) 0.0259(6) 0.0176(7) 0.0007(5) 0.0071(5) -0.0053(5)
C13 0.022(3) 0.034(3) 0.033(3) 0.008(2) -0.006(2) -0.011(2)
C33 0.011(2) 0.031(3) 0.016(2) 0.0005(19) -0.0030(19) 0.0023(19)
C42 0.019(3) 0.033(3) 0.025(3) -0.004(2) 0.006(2) -0.002(2)
C23 0.015(2) 0.028(2) 0.017(2) -0.0051(19) 0.0015(19) -0.0003(19)
C5 0.026(3) 0.023(2) 0.011(2) -0.0025(18) 0.000(2) -0.004(2)
O1 0.0207(19) 0.044(2) 0.024(2) 0.0003(17) -0.0002(16) -0.0081(16)
C11 0.025(3) 0.031(3) 0.028(3) -0.001(2) -0.010(2) -0.006(2)
C32 0.016(2) 0.025(2) 0.014(2) -0.0001(18) 0.0047(19) 0.0040(19)
C8 0.014(2) 0.028(3) 0.021(3) 0.006(2) -0.006(2) 0.0017(19)
C1 0.026(3) 0.031(3) 0.020(3) 0.002(2) 0.011(2) -0.003(2)
C7 0.021(3) 0.021(2) 0.017(3) 0.0000(19) -0.003(2) -0.0024(19)
C34 0.015(2) 0.025(2) 0.015(2) -0.0026(19) -0.0008(19) -0.0011(18)
C12 0.033(3) 0.024(2) 0.016(3) 0.001(2) 0.000(2) -0.001(2)
C16 0.025(3) 0.026(3) 0.023(3) -0.003(2) -0.005(2) -0.006(2)
C24 0.017(2) 0.042(3) 0.016(3) -0.003(2) 0.004(2) 0.004(2)
C19 0.014(2) 0.021(2) 0.016(2) -0.0032(18) 0.0024(18) 0.0039(17)
C39 0.019(3) 0.040(3) 0.013(2) 0.006(2) -0.003(2) 0.001(2)
C38 0.014(2) 0.045(3) 0.010(2) -0.006(2) -0.0021(19) 0.006(2)
C4 0.023(3) 0.022(2) 0.018(3) -0.0031(19) -0.001(2) -0.0036(19)
C14 0.029(3) 0.029(3) 0.036(3) 0.011(2) -0.007(3) -0.011(2)
C21 0.026(3) 0.027(2) 0.010(2) 0.0038(19) 0.002(2) -0.002(2)
C10 0.014(2) 0.028(3) 0.038(3) -0.001(2) -0.002(2) -0.004(2)
C37 0.012(2) 0.033(3) 0.027(3) -0.012(2) 0.002(2) 0.007(2)
C40 0.023(3) 0.026(3) 0.029(3) 0.003(2) -0.004(2) 0.003(2)
C6 0.031(3) 0.021(2) 0.011(2) -0.0029(18) 0.008(2) -0.007(2)
C28 0.020(3) 0.024(2) 0.025(3) -0.002(2) 0.006(2) -0.002(2)
C41 0.024(3) 0.028(3) 0.034(3) -0.003(2) 0.007(2) 0.007(2)
C2 0.016(2) 0.032(3) 0.013(2) 0.0048(19) 0.0015(19) -0.0087(19)
C22 0.018(2) 0.021(2) 0.021(3) -0.0030(19) 0.003(2) -0.0033(18)
C15 0.032(3) 0.022(3) 0.035(4) -0.001(2) -0.008(3) -0.001(2)
C27 0.022(3) 0.031(3) 0.024(3) -0.005(2) 0.005(2) -0.001(2)
C29 0.011(2) 0.038(3) 0.038(3) -0.006(2) 0.005(2) 0.000(2)
C3 0.022(3) 0.024(2) 0.016(3) 0.0037(19) -0.003(2) -0.001(2)
C45 0.015(3) 0.075(5) 0.042(4) -0.031(4) -0.013(3) 0.012(3)
C44 0.019(3) 0.082(5) 0.020(3) -0.021(3) -0.008(2) 0.020(3)
C25 0.018(3) 0.050(3) 0.019(3) -0.012(2) 0.001(2) 0.002(2)
C18 0.010(2) 0.029(2) 0.014(2) -0.0012(19) 0.0025(18) 0.0023(18)
C26 0.018(3) 0.039(3) 0.022(3) -0.013(2) -0.001(2) 0.000(2)
C36 0.022(3) 0.027(3) 0.030(3) -0.003(2) 0.011(2) 0.001(2)
C30 0.017(3) 0.034(3) 0.034(3) -0.005(2) -0.001(2) 0.005(2)
C20 0.025(3) 0.026(2) 0.020(3) 0.001(2) 0.010(2) -0.002(2)
C31 0.032(3) 0.026(3) 0.018(3) 0.001(2) -0.003(2) 0.003(2)
C17 0.019(2) 0.029(2) 0.009(2) 0.0008(18) 0.0035(19) -0.002(2)
C9 0.026(3) 0.025(2) 0.029(3) 0.001(2) 0.006(2) -0.006(2)
C46 0.015(3) 0.039(3) 0.038(3) -0.012(3) -0.002(2) 0.002(2)
C35 0.017(2) 0.035(3) 0.023(3) -0.001(2) 0.008(2) -0.001(2)
Cl1 0.0655(11) 0.0324(8) 0.0354(9) -0.0008(6) 0.0069(8) -0.0101(7)
Cl2 0.0262(8) 0.0899(14) 0.0624(13) 0.0380(11) -0.0074(8) -0.0082(8)
C43 0.019(3) 0.067(4) 0.014(3) -0.007(3) 0.002(2) 0.014(3)
C47 0.031(3) 0.024(2) 0.021(3) 0.003(2) 0.005(2) 0.001(2)
C52 0.027(3) 0.053(4) 0.026(3) 0.013(3) 0.006(2) -0.001(3)
C48 0.031(3) 0.030(3) 0.033(3) 0.004(2) 0.002(3) 0.003(2)
C51 0.058(5) 0.042(4) 0.037(4) 0.009(3) 0.010(3) 0.022(3)
C49 0.038(4) 0.049(4) 0.026(3) -0.003(3) -0.007(3) -0.009(3)
C50 0.084(6) 0.033(3) 0.028(3) -0.003(3) 0.006(4) 0.004(3)

loop_
_atom_type_symbol
_atom_type_description
_atom_type_scat_dispersion_real
_atom_type_scat_dispersion_imag
_atom_type_scat_source
C C 0.0033 0.0016 'International Tables Vol C Tables 4.2.6.8 and 6.1.1.4'
H H 0.0000 0.0000 'International Tables Vol C Tables 4.2.6.8 and 6.1.1.4'
Cl Cl 0.1484 0.1585 'International Tables Vol C Tables 4.2.6.8 and 6.1.1.4'
O O 0.0106 0.0060 'International Tables Vol C Tables 4.2.6.8 and 6.1.1.4'
P P 0.1023 0.0942 'International Tables Vol C Tables 4.2.6.8 and 6.1.1.4'
Rh Rh -1.1178 0.9187 'International Tables Vol C Tables 4.2.6.8 and 6.1.1.4'

loop_
_geom_angle_atom_site_label_1
_geom_angle_atom_site_label_2
_geom_angle_atom_site_label_3
_geom_angle
_geom_angle_site_symmetry_1
_geom_angle_site_symmetry_3
_geom_angle_publ_flag
P2 Rh1 P1 177.77(5) . . ?
P2 Rh1 C5 92.09(14) . . ?
P2 Rh1 C21 87.39(13) . . ?
P2 Rh1 C6 86.34(13) . . ?
P2 Rh1 C36 87.68(15) . . ?
P2 Rh1 C20 91.97(13) . . ?
P2 Rh1 C35 92.44(14) . . ?
C5 Rh1 P1 86.19(14) . . ?
C5 Rh1 C21 85.75(18) . . ?
C5 Rh1 C6 35.86(18) . . ?
C5 Rh1 C36 154.09(19) . . ?
C21 Rh1 P1 93.89(13) . . ?
C21 Rh1 C6 120.76(18) . . ?
C6 Rh1 P1 91.43(13) . . ?
C36 Rh1 P1 93.25(15) . . ?
C36 Rh1 C21 120.10(18) . . ?
C36 Rh1 C6 118.39(18) . . ?
C20 Rh1 P1 90.13(14) . . ?
C20 Rh1 C5 121.63(19) . . ?
C20 Rh1 C21 36.39(18) . . ?
C20 Rh1 C6 157.14(19) . . ?
C20 Rh1 C36 84.27(19) . . ?
C20 Rh1 C35 119.78(19) . . ?
C35 Rh1 P1 87.13(14) . . ?
C35 Rh1 C5 118.17(19) . . ?
C35 Rh1 C21 156.06(19) . . ?
C35 Rh1 C6 83.08(19) . . ?
C35 Rh1 C36 36.05(18) . . ?
C32 P2 Rh1 111.77(16) . . ?
C32 P2 C2 107.3(2) . . ?
C2 P2 Rh1 112.41(16) . . ?
C17 P2 Rh1 112.29(17) . . ?
C17 P2 C32 107.2(2) . . ?
C17 P2 C2 105.5(2) . . ?
C1 P1 Rh1 113.06(18) 3_557 . ?
C1 P1 Rh1 113.09(17) . . ?
C1 P1 C1 80.3(3) 3_557 . ?
C14 C13 C8 121.4(6) . . ?
C34 C33 C32 122.1(4) . . ?
C39 C33 C32 118.6(5) . . ?
C39 C33 C34 119.1(5) . . ?
C34 C42 C41 120.9(5) . . ?
C28 C23 C17 118.6(5) . . ?
C22 C23 C28 120.6(5) . . ?
C22 C23 C17 120.8(4) . . ?
C4 C5 Rh1 116.9(3) . . ?
C6 C5 Rh1 74.3(3) . . ?
C6 C5 C4 125.2(5) . . ?
C10 C11 C12 120.4(5) . . ?
C33 C32 P2 114.7(3) . . ?
C38 C32 P2 108.9(3) . . ?
C38 C32 C33 106.1(4) . . ?
C13 C8 C7 120.3(5) . . ?
C13 C8 C2 119.6(5) . . ?
C7 C8 C2 120.1(4) . . ?
P1 C1 P1 99.7(3) 3_557 . ?
O1 C1 P1 130.9(4) . . ?
O1 C1 P1 129.4(4) . 3_557 ?
C8 C7 C16 118.0(5) . . ?
C8 C7 C6 125.7(5) . . ?
C16 C7 C6 116.3(5) . . ?
C33 C34 C35 123.7(5) . . ?
C42 C34 C33 119.1(5) . . ?
C42 C34 C35 117.2(5) . . ?
C11 C12 C4 121.1(5) . . ?
C7 C16 C15 121.6(6) . . ?
C18 C24 C25 120.6(5) . . ?
C27 C19 C18 118.4(5) . . ?
C27 C19 C20 116.8(5) . . ?
C18 C19 C20 124.8(4) . . ?
C33 C39 C40 121.5(5) . . ?
C37 C38 C32 121.5(5) . . ?
C37 C38 C43 119.4(5) . . ?
C43 C38 C32 119.1(5) . . ?
C12 C4 C5 117.5(5) . . ?
C12 C4 C3 119.2(5) . . ?
C3 C4 C5 123.3(5) . . ?
C13 C14 C15 119.6(5) . . ?
C22 C21 Rh1 122.4(3) . . ?
C20 C21 Rh1 70.8(3) . . ?
C20 C21 C22 122.7(5) . . ?
C11 C10 C9 119.2(5) . . ?
C38 C37 C36 122.8(5) . . ?
C46 C37 C38 118.3(5) . . ?
C46 C37 C36 118.7(5) . . ?
C41 C40 C39 119.2(5) . . ?
C5 C6 Rh1 69.8(3) . . ?
C5 C6 C7 123.3(5) . . ?
C7 C6 Rh1 121.2(3) . . ?
C29 C28 C23 119.9(5) . . ?
C40 C41 C42 120.1(5) . . ?
C8 C2 P2 107.3(3) . . ?
C8 C2 C3 108.7(4) . . ?
C3 C2 P2 113.9(3) . . ?
C23 C22 C21 125.0(5) . . ?
C23 C22 C31 117.3(5) . . ?
C31 C22 C21 117.7(5) . . ?
C14 C15 C16 119.1(6) . . ?
C19 C27 C26 121.6(5) . . ?
C30 C29 C28 120.6(5) . . ?
C4 C3 C2 122.5(5) . . ?
C4 C3 C9 118.7(5) . . ?
C9 C3 C2 118.7(5) . . ?
C44 C45 C46 121.3(6) . . ?
C45 C44 C43 120.0(6) . . ?
C26 C25 C24 119.9(5) . . ?
C24 C18 C19 120.0(5) . . ?
C24 C18 C17 118.9(5) . . ?
C19 C18 C17 121.0(4) . . ?
C25 C26 C27 119.4(5) . . ?
C37 C36 Rh1 122.5(4) . . ?
C35 C36 Rh1 71.6(3) . . ?
C35 C36 C37 124.0(5) . . ?
C31 C30 C29 119.3(5) . . ?
C19 C20 Rh1 118.0(3) . . ?
C21 C20 Rh1 72.8(3) . . ?
C21 C20 C19 123.7(5) . . ?
C30 C31 C22 122.3(5) . . ?
C23 C17 P2 108.0(3) . . ?
C18 C17 P2 114.4(3) . . ?
C18 C17 C23 108.4(4) . . ?
C10 C9 C3 121.4(5) . . ?
C45 C46 C37 120.4(6) . . ?
C34 C35 Rh1 118.5(3) . . ?
C36 C35 Rh1 72.4(3) . . ?
C36 C35 C34 124.5(5) . . ?
C44 C43 C38 120.3(6) . . ?
C52 C47 Cl1 120.4(5) . . ?
C52 C47 C48 120.0(5) . . ?
C48 C47 Cl1 119.5(4) . . ?
C47 C52 Cl2 120.7(5) . . ?
C47 C52 C51 120.3(6) . . ?
C51 C52 Cl2 119.0(5) . . ?
C49 C48 C47 120.0(6) . . ?
C50 C51 C52 119.0(6) . . ?
C48 C49 C50 120.2(6) . . ?
C51 C50 C49 120.4(6) . . ?

loop_
_geom_bond_atom_site_label_1
_geom_bond_atom_site_label_2
_geom_bond_distance
_geom_bond_site_symmetry_2
_geom_bond_publ_flag
Rh1 P2 2.1715(13) . ?
Rh1 P1 2.4256(14) . ?
Rh1 C5 2.259(5) . ?
Rh1 C21 2.282(5) . ?
Rh1 C6 2.317(5) . ?
Rh1 C36 2.266(6) . ?
Rh1 C20 2.255(5) . ?
Rh1 C35 2.256(5) . ?
P2 C32 1.856(5) . ?
P2 C2 1.858(5) . ?
P2 C17 1.839(5) . ?
P1 C1 1.821(5) 3_557 ?
P1 C1 1.859(6) . ?
C13 C8 1.379(7) . ?
C13 C14 1.373(9) . ?
C33 C32 1.515(7) . ?
C33 C34 1.394(7) . ?
C33 C39 1.385(7) . ?
C42 C34 1.389(7) . ?
C42 C41 1.396(8) . ?
C23 C28 1.402(7) . ?
C23 C22 1.371(7) . ?
C23 C17 1.522(7) . ?
C5 C4 1.465(7) . ?
C5 C6 1.410(7) . ?
O1 C1 1.232(7) . ?
C11 C12 1.379(8) . ?
C11 C10 1.371(9) . ?
C32 C38 1.510(7) . ?
C8 C7 1.383(8) . ?
C8 C2 1.501(7) . ?
C1 P1 1.821(5) 3_557 ?
C7 C16 1.391(7) . ?
C7 C6 1.465(7) . ?
C34 C35 1.462(7) . ?
C12 C4 1.392(7) . ?
C16 C15 1.394(8) . ?
C24 C25 1.394(8) . ?
C24 C18 1.391(7) . ?
C19 C27 1.382(7) . ?
C19 C18 1.396(7) . ?
C19 C20 1.464(7) . ?
C39 C40 1.393(8) . ?
C38 C37 1.399(8) . ?
C38 C43 1.402(7) . ?
C4 C3 1.393(7) . ?
C14 C15 1.375(9) . ?
C21 C22 1.462(7) . ?
C21 C20 1.417(7) . ?
C10 C9 1.387(8) . ?
C37 C36 1.471(8) . ?
C37 C46 1.396(7) . ?
C40 C41 1.366(8) . ?
C28 C29 1.382(8) . ?
C2 C3 1.523(7) . ?
C22 C31 1.419(7) . ?
C27 C26 1.404(7) . ?
C29 C30 1.365(8) . ?
C3 C9 1.399(8) . ?
C45 C44 1.360(11) . ?
C45 C46 1.366(10) . ?
C44 C43 1.364(9) . ?
C25 C26 1.364(8) . ?
C18 C17 1.505(7) . ?
C36 C35 1.399(7) . ?
C30 C31 1.362(8) . ?
Cl1 C47 1.722(5) . ?
Cl2 C52 1.742(6) . ?
C47 C52 1.368(8) . ?
C47 C48 1.374(8) . ?
C52 C51 1.387(10) . ?
C48 C49 1.360(9) . ?
C51 C50 1.368(11) . ?
C49 C50 1.380(10) . ?

loop_
_twin_individual_id
_twin_individual_mass_fraction_refined
_oxdiff_twin_reflns_isolated
_oxdiff_twin_reflns_overlapped
_twin_individual_twin_lattice_type
_twin_individual_twin_matrix_11
_twin_individual_twin_matrix_12
_twin_individual_twin_matrix_13
_twin_individual_twin_matrix_21
_twin_individual_twin_matrix_22
_twin_individual_twin_matrix_23
_twin_individual_twin_matrix_31
_twin_individual_twin_matrix_32
_twin_individual_twin_matrix_33
1 0.3966 170 208174 ref 1.0000 0.0000 0.0000 0.0000 1.0000 0.0000 0.0000 0.0000 1.0000
2 0.2467 411 208129 nmt -0.9992 -0.0010 -0.0004 -0.0209 1.0004 0.0170 0.0002 0.0012 -1.0009
3 0.3567 572 207864 nmt 0.9997 0.0017 -0.0007 -0.0168 0.9983 -0.0152 -0.0009 0.0016 0.9996
